data_4075802
loop_
_publ_author_name
'Gostevskii, Boris'
'Silbert, Gilad'
'Adear, Keren'
'Sivaramakrishna, Akella'
'Stalke, Dietmar'
'Deuerlein, Stephan'
'Kocher, Nikolaus'
'Voronkov, Mikhail G.'
'Kalikhman, Inna'
'Kost, Daniel'

_publ_contact_author 'Prof. Dr. D. Stalke','Prof. D. Kost'
_publ_section_title
;
 Donor-Stabilized Silyl Cations. 9. Two Dissociation Patterns of
 Hexacoordinate Silicon Complexes:&#x00A0; A Model Nucleophilic
 Substitution at Pentacoordinate Silicon1
;
_journal_issue 12
_journal_name_full Organometallics
_journal_page_first 2913
_journal_paper_doi 10.1021/om0500568
_journal_volume 24
_journal_year 2005
_chemical_formula_moiety C15H23F9N4O5SSi
_chemical_formula_sum 'C15 H23 F9 N4 O5 S Si'
_chemical_formula_weight 570.52
_chemical_melting_point 145-7
_chemical_name_common 7
_chemical_name_systematic
; 
 Cyclohexyl-bis[N-(dimethylamino)trifluoroacetimidato-N,O]siliconium triflate 
;
_space_group_IT_number 29
_symmetry_cell_setting orthorhombic
_symmetry_space_group_name_Hall 'P 2c -2ac'
_symmetry_space_group_name_H-M 'P c a 21'
_atom_sites_solution_hydrogens geom
_atom_sites_solution_primary direct
_atom_sites_solution_secondary difmap
_audit_creation_method SHELXL-97
_cell_angle_alpha 90.00
_cell_angle_beta 90.00
_cell_angle_gamma 90.00
_cell_formula_units_Z 4
_cell_length_a 18.726(3)
_cell_length_b 8.0215(13)
_cell_length_c 15.525(3)
_cell_measurement_reflns_used 6988
_cell_measurement_temperature 100(2)
_cell_measurement_theta_max 26.33
_cell_measurement_theta_min 2.54
_cell_volume 2332.0(7)
_computing_cell_refinement 'SAINT-NT V5/6.0'
_computing_data_collection 'SMART-NT V5.624'
_computing_data_reduction 'SAINT-NT V5/6.0'
_computing_molecular_graphics 'XP in SHELXL-97'
_computing_publication_material 'XP in SHELXL-97'
_computing_structure_refinement 'SHELXL-97 (Sheldrick, 1997)'
_computing_structure_solution 'SHELXS-97 (Sheldrick, 1990)'
_diffrn_ambient_temperature 100(2)
_diffrn_measured_fraction_theta_full 0.998
_diffrn_measured_fraction_theta_max 0.998
_diffrn_measurement_device_type 'Bruker Smart Apex on D8-Goniometer'
_diffrn_measurement_method omega-scan
_diffrn_radiation_monochromator graphite
_diffrn_radiation_source 'normal-focus sealed tube'
_diffrn_radiation_type MoK\a
_diffrn_radiation_wavelength 0.71073
_diffrn_reflns_av_R_equivalents 0.0376
_diffrn_reflns_av_sigmaI/netI 0.0222
_diffrn_reflns_limit_h_max 23
_diffrn_reflns_limit_h_min 0
_diffrn_reflns_limit_k_max 10
_diffrn_reflns_limit_k_min 0
_diffrn_reflns_limit_l_max 19
_diffrn_reflns_limit_l_min -19
_diffrn_reflns_number 42991
_diffrn_reflns_theta_full 26.33
_diffrn_reflns_theta_max 26.33
_diffrn_reflns_theta_min 2.54
_exptl_absorpt_coefficient_mu 0.297
_exptl_absorpt_correction_T_max 0.9800
_exptl_absorpt_correction_T_min 0.895023
_exptl_absorpt_correction_type empirical
_exptl_absorpt_process_details 'SADABS2.05 (Sheldrick 2001)'
_exptl_crystal_colour colorless
_exptl_crystal_density_diffrn 1.625
_exptl_crystal_density_method 'not measured'
_exptl_crystal_description cube
_exptl_crystal_F_000 1168
_exptl_crystal_size_max 0.35
_exptl_crystal_size_mid 0.35
_exptl_crystal_size_min 0.35
_refine_diff_density_max 0.419
_refine_diff_density_min -0.191
_refine_diff_density_rms 0.048
_refine_ls_abs_structure_details 'Flack H D (1983), Acta Cryst. A39, 876-881'
_refine_ls_abs_structure_Flack 0.01(6)
_refine_ls_extinction_method none
_refine_ls_goodness_of_fit_ref 1.085
_refine_ls_hydrogen_treatment mixed
_refine_ls_matrix_type full
_refine_ls_number_parameters 422
_refine_ls_number_reflns 4743
_refine_ls_number_restraints 619
_refine_ls_restrained_S_all 1.027
_refine_ls_R_factor_all 0.0315
_refine_ls_R_factor_gt 0.0307
_refine_ls_shift/su_max 0.002
_refine_ls_shift/su_mean 0.000
_refine_ls_structure_factor_coef Fsqd
_refine_ls_weighting_details 'calc w=1/[\s^2^(Fo^2^)+(0.0436P)^2^+0.7465P] where P=(Fo^2^+2Fc^2^)/3'
_refine_ls_weighting_scheme calc
_refine_ls_wR_factor_gt 0.0767
_refine_ls_wR_factor_ref 0.0772
_reflns_number_gt 4636
_reflns_number_total 4743
_reflns_threshold_expression >2sigma(I)
_cod_data_source_file om0500568si20050128_123532.cif
_cod_data_source_block 7
_cod_original_sg_symbol_H-M Pca2(1)
_cod_database_code 4075802

loop_
_symmetry_equiv_pos_as_xyz
'x, y, z'
'-x, -y, z+1/2'
'x+1/2, -y, z'
'-x+1/2, y, z+1/2'

loop_
_atom_site_label
_atom_site_type_symbol
_atom_site_fract_x
_atom_site_fract_y
_atom_site_fract_z
_atom_site_U_iso_or_equiv
_atom_site_adp_type
_atom_site_occupancy
_atom_site_symmetry_multiplicity
_atom_site_calc_flag
_atom_site_refinement_flags
_atom_site_disorder_assembly
_atom_site_disorder_group
Si1 Si 0.39130(2) 0.05628(5) 0.86786(4) 0.01575(10) Uani 1 1 d . . .
O1 O 0.35080(7) -0.11871(14) 0.91019(8) 0.0209(3) Uani 1 1 d . A .
O2 O 0.47023(6) 0.16333(17) 0.85580(9) 0.0256(3) Uani 1 1 d . B .
N1 N 0.39562(8) 0.12447(18) 0.98954(10) 0.0200(3) Uani 1 1 d . B .
N2 N 0.34185(9) 0.02750(19) 1.03684(10) 0.0224(3) Uani 1 1 d . . .
N3 N 0.43625(7) -0.10034(17) 0.78399(10) 0.0170(3) Uani 1 1 d . B .
N4 N 0.50202(8) -0.02453(18) 0.75204(10) 0.0206(3) Uani 1 1 d . . .
C1 C 0.32499(10) -0.0934(2) 0.98885(12) 0.0206(3) Uani 1 1 d . A .
C2 C 0.27111(10) -0.2217(2) 1.01956(13) 0.0246(4) Uani 1 1 d D . .
F1 F 0.25208(18) -0.1843(4) 1.1021(2) 0.0291(6) Uani 0.50 1 d PDU A 1
F2 F 0.29993(17) -0.3700(4) 1.0186(2) 0.0302(6) Uani 0.50 1 d PDU A 1
F3 F 0.21468(17) -0.2170(4) 0.9715(2) 0.0340(6) Uani 0.50 1 d PDU A 1
F1' F 0.2036(3) -0.1733(7) 0.9949(4) 0.0291(6) Uani 0.28 1 d PDU A 2
F2' F 0.2676(3) -0.2318(7) 1.1061(4) 0.0302(6) Uani 0.28 1 d PDU A 2
F3' F 0.2817(3) -0.3711(7) 0.9873(4) 0.0340(6) Uani 0.28 1 d PDU A 2
F1'' F 0.3089(4) -0.3598(9) 1.0503(4) 0.0291(6) Uani 0.22 1 d PDU A 3
F2'' F 0.2328(3) -0.2804(8) 0.9526(4) 0.0302(6) Uani 0.22 1 d PDU A 3
F3'' F 0.2308(4) -0.1709(9) 1.0808(5) 0.0340(6) Uani 0.22 1 d PDU A 3
C3 C 0.38055(11) 0.3041(2) 1.00832(13) 0.0270(4) Uani 1 1 d . . .
H3A H 0.3319 0.3314 0.9898 0.040 Uiso 1 1 calc R B .
H3B H 0.4147 0.3742 0.9771 0.040 Uiso 1 1 calc R . .
H3C H 0.3852 0.3242 1.0703 0.040 Uiso 1 1 calc R . .
C4 C 0.46567(10) 0.0776(3) 1.03099(13) 0.0269(4) Uani 1 1 d . . .
H4A H 0.4619 0.0911 1.0936 0.040 Uiso 1 1 calc R B .
H4B H 0.5036 0.1500 1.0089 0.040 Uiso 1 1 calc R . .
H4C H 0.4769 -0.0388 1.0175 0.040 Uiso 1 1 calc R . .
C5 C 0.51184(9) 0.1083(2) 0.79351(12) 0.0189(3) Uani 1 1 d . B .
C6 C 0.57701(10) 0.2155(2) 0.77688(14) 0.0275(4) Uani 1 1 d . . .
F4 F 0.55926(6) 0.37395(14) 0.77078(9) 0.0341(3) Uani 1 1 d . B .
F5 F 0.61101(7) 0.17024(18) 0.70631(10) 0.0405(3) Uani 1 1 d . B .
F6 F 0.62220(6) 0.20077(18) 0.84305(10) 0.0405(3) Uani 1 1 d . B .
C7 C 0.45956(11) -0.2636(2) 0.82230(13) 0.0285(4) Uani 1 1 d . . .
H7A H 0.4893 -0.3238 0.7807 0.043 Uiso 1 1 calc R B .
H7B H 0.4174 -0.3308 0.8364 0.043 Uiso 1 1 calc R . .
H7C H 0.4872 -0.2428 0.8748 0.043 Uiso 1 1 calc R . .
C8 C 0.39158(10) -0.1348(2) 0.70620(12) 0.0248(4) Uani 1 1 d . . .
H8A H 0.3885 -0.0339 0.6708 0.037 Uiso 1 1 calc R B .
H8B H 0.3435 -0.1684 0.7243 0.037 Uiso 1 1 calc R . .
H8C H 0.4134 -0.2247 0.6725 0.037 Uiso 1 1 calc R . .
C9 C 0.3211(7) 0.1767(16) 0.8140(12) 0.0274(14) Uani 0.70 1 d PDU B 1
H9 H 0.3248 0.1343 0.7536 0.033 Uiso 0.70 1 calc PR B 1
C10 C 0.24641(14) 0.1371(3) 0.8348(2) 0.0262(5) Uani 0.70 1 d PDU B 1
H10A H 0.2356 0.1778 0.8936 0.031 Uiso 0.70 1 calc PR B 1
H10B H 0.2402 0.0146 0.8346 0.031 Uiso 0.70 1 calc PR B 1
C11 C 0.1932(5) 0.2146(11) 0.7714(5) 0.0330(15) Uani 0.70 1 d PDU B 1
H11A H 0.1983 0.1604 0.7145 0.040 Uiso 0.70 1 calc PR B 1
H11B H 0.1439 0.1946 0.7922 0.040 Uiso 0.70 1 calc PR B 1
C12 C 0.20535(17) 0.4004(4) 0.7620(2) 0.0276(6) Uani 0.70 1 d PDU B 1
H12A H 0.1952 0.4564 0.8175 0.033 Uiso 0.70 1 calc PR B 1
H12B H 0.1722 0.4457 0.7182 0.033 Uiso 0.70 1 calc PR B 1
C13 C 0.28253(17) 0.4368(4) 0.7349(2) 0.0309(6) Uani 0.70 1 d PDU B 1
H13A H 0.2901 0.5588 0.7316 0.037 Uiso 0.70 1 calc PR B 1
H13B H 0.2917 0.3890 0.6771 0.037 Uiso 0.70 1 calc PR B 1
C14 C 0.3353(5) 0.3593(12) 0.8016(5) 0.0251(11) Uani 0.70 1 d PDU B 1
H14A H 0.3849 0.3751 0.7812 0.030 Uiso 0.70 1 calc PR B 1
H14B H 0.3302 0.4177 0.8574 0.030 Uiso 0.70 1 calc PR B 1
C9' C 0.3192(18) 0.174(4) 0.805(3) 0.0274(14) Uani 0.30 1 d PDU B 2
H9' H 0.2924 0.1975 0.8590 0.033 Uiso 0.30 1 calc PR B 2
C10' C 0.2552(3) 0.0964(8) 0.7658(5) 0.0262(5) Uani 0.30 1 d PDU B 2
H10C H 0.2418 -0.0001 0.8021 0.031 Uiso 0.30 1 calc PR B 2
H10D H 0.2692 0.0518 0.7088 0.031 Uiso 0.30 1 calc PR B 2
C11' C 0.1898(13) 0.200(3) 0.7532(16) 0.0330(15) Uani 0.30 1 d PDU B 2
H11C H 0.1629 0.2055 0.8081 0.040 Uiso 0.30 1 calc PR B 2
H11D H 0.1587 0.1465 0.7097 0.040 Uiso 0.30 1 calc PR B 2
C12' C 0.2077(5) 0.3775(10) 0.7237(5) 0.0276(6) Uani 0.30 1 d PDU B 2
H12C H 0.2255 0.3731 0.6637 0.033 Uiso 0.30 1 calc PR B 2
H12D H 0.1634 0.4448 0.7238 0.033 Uiso 0.30 1 calc PR B 2
C13' C 0.2608(4) 0.4607(9) 0.7771(5) 0.0309(6) Uani 0.30 1 d PDU B 2
H13C H 0.2401 0.4806 0.8349 0.037 Uiso 0.30 1 calc PR B 2
H13D H 0.2719 0.5706 0.7514 0.037 Uiso 0.30 1 calc PR B 2
C14' C 0.3281(12) 0.365(3) 0.7870(16) 0.0251(11) Uani 0.30 1 d PDU B 2
H14C H 0.3557 0.4148 0.8350 0.030 Uiso 0.30 1 calc PR B 2
H14D H 0.3567 0.3794 0.7338 0.030 Uiso 0.30 1 calc PR B 2
S1 S 0.4649(4) 0.3797(7) 0.5802(3) 0.0258(7) Uani 0.65 1 d PDU C 1
O3 O 0.4406(6) 0.2609(15) 0.6389(8) 0.035(2) Uani 0.65 1 d PDU C 1
O4 O 0.4599(3) 0.5487(8) 0.6047(4) 0.0503(13) Uani 0.65 1 d PDU C 1
O5 O 0.5293(10) 0.337(3) 0.5339(10) 0.0295(14) Uani 0.65 1 d PDU C 1
C15 C 0.3940(4) 0.3569(10) 0.4946(4) 0.038(2) Uani 0.65 1 d PDU C 1
F7 F 0.32966(19) 0.3942(5) 0.5253(2) 0.0641(10) Uani 0.65 1 d PDU C 1
F8 F 0.3925(5) 0.2046(7) 0.4644(6) 0.0570(14) Uani 0.65 1 d PDU C 1
F9 F 0.4074(3) 0.4614(6) 0.4299(3) 0.0691(13) Uani 0.65 1 d PDU C 1
S1' S 0.4787(7) 0.3849(13) 0.5797(7) 0.031(2) Uani 0.35 1 d PDU D 2
O3' O 0.4561(12) 0.254(2) 0.6423(12) 0.021(2) Uani 0.35 1 d PDU D 2
O4' O 0.4886(5) 0.5488(12) 0.6235(6) 0.042(2) Uani 0.35 1 d PDU D 2
O5' O 0.534(2) 0.339(5) 0.521(2) 0.0295(14) Uani 0.35 1 d PDU D 2
C15' C 0.4068(8) 0.4140(17) 0.5103(10) 0.037(3) Uani 0.35 1 d PDU D 2
F7' F 0.3485(4) 0.4708(11) 0.5501(6) 0.081(2) Uani 0.35 1 d PDU D 2
F8' F 0.3918(7) 0.2742(14) 0.4666(11) 0.067(5) Uani 0.35 1 d PDU D 2
F9' F 0.4228(6) 0.5315(10) 0.4513(6) 0.073(2) Uani 0.35 1 d PDU D 2

loop_
_atom_site_aniso_label
_atom_site_aniso_U_11
_atom_site_aniso_U_22
_atom_site_aniso_U_33
_atom_site_aniso_U_23
_atom_site_aniso_U_13
_atom_site_aniso_U_12
Si1 0.0197(2) 0.0133(2) 0.0142(2) -0.00013(18) 0.00113(18) -0.00119(16)
O1 0.0286(7) 0.0168(6) 0.0173(6) -0.0002(5) 0.0036(5) -0.0040(5)
O2 0.0257(6) 0.0280(6) 0.0230(7) -0.0089(5) 0.0071(5) -0.0100(5)
N1 0.0258(8) 0.0164(7) 0.0179(7) -0.0003(6) 0.0005(6) -0.0017(5)
N2 0.0272(8) 0.0222(8) 0.0177(7) 0.0009(6) 0.0025(6) -0.0012(6)
N3 0.0202(7) 0.0137(6) 0.0172(7) 0.0001(5) 0.0015(6) -0.0006(5)
N4 0.0177(7) 0.0187(7) 0.0254(8) 0.0001(6) 0.0021(6) 0.0019(6)
C1 0.0213(8) 0.0226(8) 0.0178(8) 0.0042(7) 0.0014(7) 0.0016(7)
C2 0.0266(9) 0.0254(9) 0.0219(9) 0.0059(7) 0.0013(7) -0.0030(7)
F1 0.0254(13) 0.0352(13) 0.0266(12) 0.0078(11) 0.0011(9) -0.0004(10)
F2 0.0363(14) 0.0248(10) 0.0295(13) 0.0083(12) -0.0019(10) -0.0098(9)
F3 0.0307(13) 0.0345(13) 0.0368(16) -0.0038(10) 0.0038(9) -0.0092(11)
F1' 0.0254(13) 0.0352(13) 0.0266(12) 0.0078(11) 0.0011(9) -0.0004(10)
F2' 0.0363(14) 0.0248(10) 0.0295(13) 0.0083(12) -0.0019(10) -0.0098(9)
F3' 0.0307(13) 0.0345(13) 0.0368(16) -0.0038(10) 0.0038(9) -0.0092(11)
F1'' 0.0254(13) 0.0352(13) 0.0266(12) 0.0078(11) 0.0011(9) -0.0004(10)
F2'' 0.0363(14) 0.0248(10) 0.0295(13) 0.0083(12) -0.0019(10) -0.0098(9)
F3'' 0.0307(13) 0.0345(13) 0.0368(16) -0.0038(10) 0.0038(9) -0.0092(11)
C3 0.0415(11) 0.0180(9) 0.0215(9) -0.0051(7) 0.0018(8) -0.0001(7)
C4 0.0286(9) 0.0272(10) 0.0250(10) 0.0037(8) -0.0074(8) -0.0034(8)
C5 0.0181(8) 0.0221(8) 0.0165(8) 0.0008(6) -0.0035(7) 0.0014(6)
C6 0.0195(8) 0.0282(9) 0.0349(10) -0.0058(8) 0.0026(8) -0.0025(7)
F4 0.0274(6) 0.0235(6) 0.0513(8) -0.0017(5) 0.0043(5) -0.0074(4)
F5 0.0304(6) 0.0422(7) 0.0490(8) -0.0132(6) 0.0187(6) -0.0108(5)
F6 0.0215(5) 0.0477(8) 0.0523(8) -0.0090(6) -0.0137(5) -0.0012(5)
C7 0.0444(12) 0.0162(9) 0.0248(10) 0.0032(7) 0.0043(8) 0.0069(8)
C8 0.0232(9) 0.0301(10) 0.0213(9) -0.0077(7) -0.0014(7) -0.0005(7)
C9 0.0361(13) 0.0205(9) 0.026(4) 0.0006(16) -0.0162(16) 0.0007(9)
C10 0.0190(11) 0.0223(11) 0.0372(13) 0.0061(11) -0.0031(10) -0.0026(9)
C11 0.0230(14) 0.0328(19) 0.043(4) 0.000(2) -0.009(2) 0.0046(13)
C12 0.0281(12) 0.0319(14) 0.0229(18) 0.0020(15) -0.0023(16) 0.0113(10)
C13 0.0323(16) 0.0266(13) 0.0337(17) 0.0138(13) 0.0040(12) 0.0063(11)
C14 0.0255(19) 0.0229(12) 0.027(3) 0.0104(19) -0.0064(19) 0.0021(13)
C9' 0.0361(13) 0.0205(9) 0.026(4) 0.0006(16) -0.0162(16) 0.0007(9)
C10' 0.0190(11) 0.0223(11) 0.0372(13) 0.0061(11) -0.0031(10) -0.0026(9)
C11' 0.0230(14) 0.0328(19) 0.043(4) 0.000(2) -0.009(2) 0.0046(13)
C12' 0.0281(12) 0.0319(14) 0.0229(18) 0.0020(15) -0.0023(16) 0.0113(10)
C13' 0.0323(16) 0.0266(13) 0.0337(17) 0.0138(13) 0.0040(12) 0.0063(11)
C14' 0.0255(19) 0.0229(12) 0.027(3) 0.0104(19) -0.0064(19) 0.0021(13)
S1 0.040(2) 0.0185(7) 0.0186(8) 0.0000(5) 0.0147(8) 0.0053(8)
O3 0.030(5) 0.041(3) 0.034(2) 0.0160(18) -0.002(2) 0.005(2)
O4 0.074(4) 0.0262(16) 0.051(3) -0.0079(16) 0.018(2) 0.004(2)
O5 0.043(2) 0.0244(9) 0.021(5) -0.004(3) 0.011(2) -0.0006(15)
C15 0.042(4) 0.047(7) 0.026(3) 0.007(4) -0.007(3) 0.016(4)
F7 0.0414(19) 0.101(3) 0.0499(18) 0.0101(18) 0.0013(14) 0.0334(18)
F8 0.052(2) 0.064(4) 0.055(2) -0.016(3) -0.0176(16) 0.003(3)
F9 0.093(3) 0.086(3) 0.0291(17) 0.0226(19) 0.0045(17) 0.044(3)
S1' 0.045(5) 0.0167(13) 0.0324(18) 0.0105(11) 0.0170(18) 0.0068(19)
O3' 0.028(8) 0.018(3) 0.018(4) 0.009(2) 0.006(4) 0.012(4)
O4' 0.072(6) 0.019(3) 0.034(4) -0.002(3) 0.025(4) 0.000(4)
O5' 0.043(2) 0.0244(9) 0.021(5) -0.004(3) 0.011(2) -0.0006(15)
C15' 0.033(5) 0.038(7) 0.041(6) -0.001(5) -0.001(4) 0.008(4)
F7' 0.038(3) 0.100(6) 0.105(7) 0.020(5) 0.004(3) 0.034(4)
F8' 0.050(5) 0.086(12) 0.066(6) -0.003(8) -0.032(5) -0.018(8)
F9' 0.109(6) 0.059(5) 0.052(5) 0.032(4) -0.013(4) 0.015(4)

loop_
_atom_type_symbol
_atom_type_description
_atom_type_scat_dispersion_real
_atom_type_scat_dispersion_imag
_atom_type_scat_source
C C 0.0033 0.0016 'International Tables Vol C Tables 4.2.6.8 and 6.1.1.4'
H H 0.0000 0.0000 'International Tables Vol C Tables 4.2.6.8 and 6.1.1.4'
N N 0.0061 0.0033 'International Tables Vol C Tables 4.2.6.8 and 6.1.1.4'
O O 0.0106 0.0060 'International Tables Vol C Tables 4.2.6.8 and 6.1.1.4'
F F 0.0171 0.0103 'International Tables Vol C Tables 4.2.6.8 and 6.1.1.4'
Si Si 0.0817 0.0704 'International Tables Vol C Tables 4.2.6.8 and 6.1.1.4'
S S 0.1246 0.1234 'International Tables Vol C Tables 4.2.6.8 and 6.1.1.4'

loop_
_geom_angle_atom_site_label_1
_geom_angle_atom_site_label_2
_geom_angle_atom_site_label_3
_geom_angle
O2 Si1 O1 145.64(7)
O2 Si1 C9 107.7(4)
O1 Si1 C9 106.7(4)
O2 Si1 C9' 107.7(10)
O1 Si1 C9' 106.6(10)
C9 Si1 C9' 4(2)
O2 Si1 N1 86.01(6)
O1 Si1 N1 83.03(6)
C9 Si1 N1 108.7(6)
C9' Si1 N1 112.5(14)
O2 Si1 N3 83.15(6)
O1 Si1 N3 85.51(6)
C9 Si1 N3 109.7(6)
C9' Si1 N3 105.9(14)
N1 Si1 N3 141.61(6)
C1 O1 Si1 112.69(11)
C5 O2 Si1 114.87(11)
N2 N1 C3 106.44(13)
N2 N1 C4 104.52(14)
C3 N1 C4 108.71(15)
N2 N1 Si1 107.72(10)
C3 N1 Si1 116.53(12)
C4 N1 Si1 112.08(12)
C1 N2 N1 106.44(14)
N4 N3 C8 105.93(13)
N4 N3 C7 104.62(13)
C8 N3 C7 108.72(14)
N4 N3 Si1 108.37(10)
C8 N3 Si1 114.04(11)
C7 N3 Si1 114.39(11)
C5 N4 N3 107.58(14)
N2 C1 O1 124.63(17)
N2 C1 C2 120.09(16)
O1 C1 C2 115.27(16)
F3'' C2 F3 86.4(4)
F3'' C2 F2 122.8(4)
F3 C2 F2 110.9(3)
F3'' C2 F3' 131.5(4)
F3 C2 F3' 86.0(3)
F2 C2 F3' 26.2(2)
F3'' C2 F2' 41.4(4)
F3 C2 F2' 122.5(3)
F2 C2 F2' 88.7(3)
F3' C2 F2' 109.5(4)
F3'' C2 F2'' 111.7(4)
F3 C2 F2'' 29.6(3)
F2 C2 F2'' 83.9(3)
F3' C2 F2'' 57.9(4)
F2' C2 F2'' 136.2(4)
F3'' C2 F1 22.8(3)
F3 C2 F1 108.8(2)
F2 C2 F1 108.6(2)
F3' C2 F1 126.8(3)
F2' C2 F1 20.5(2)
F2'' C2 F1 131.5(3)
F3'' C2 F1' 64.9(4)
F3 C2 F1' 23.3(2)
F2 C2 F1' 129.3(3)
F3' C2 F1' 106.8(4)
F2' C2 F1' 104.4(4)
F2'' C2 F1' 52.8(4)
F1 C2 F1' 87.7(3)
F3'' C2 F1'' 107.3(5)
F3 C2 F1'' 129.3(4)
F2 C2 F1'' 22.1(3)
F3' C2 F1'' 48.1(4)
F2' C2 F1'' 68.7(4)
F2'' C2 F1'' 104.9(4)
F1 C2 F1'' 89.2(3)
F1' C2 F1'' 141.5(4)
F3'' C2 C1 114.2(3)
F3 C2 C1 110.0(2)
F2 C2 C1 109.82(19)
F3' C2 C1 113.5(3)
F2' C2 C1 112.7(3)
F2'' C2 C1 110.4(3)
F1 C2 C1 108.7(2)
F1' C2 C1 109.4(3)
F1'' C2 C1 107.9(3)
N1 C3 H3A 109.5
N1 C3 H3B 109.5
H3A C3 H3B 109.5
N1 C3 H3C 109.5
H3A C3 H3C 109.5
H3B C3 H3C 109.5
N1 C4 H4A 109.5
N1 C4 H4B 109.5
H4A C4 H4B 109.5
N1 C4 H4C 109.5
H4A C4 H4C 109.5
H4B C4 H4C 109.5
N4 C5 O2 124.94(16)
N4 C5 C6 120.75(17)
O2 C5 C6 114.25(15)
F4 C6 F5 109.15(17)
F4 C6 F6 107.50(16)
F5 C6 F6 107.98(15)
F4 C6 C5 110.91(15)
F5 C6 C5 111.96(16)
F6 C6 C5 109.19(16)
N3 C7 H7A 109.5
N3 C7 H7B 109.5
H7A C7 H7B 109.5
N3 C7 H7C 109.5
H7A C7 H7C 109.5
H7B C7 H7C 109.5
N3 C8 H8A 109.5
N3 C8 H8B 109.5
H8A C8 H8B 109.5
N3 C8 H8C 109.5
H8A C8 H8C 109.5
H8B C8 H8C 109.5
C10 C9 C14 114.0(10)
C10 C9 Si1 118.0(9)
C14 C9 Si1 116.5(7)
C10 C9 H9 101.4
C14 C9 H9 101.4
Si1 C9 H9 101.4
C9 C10 C11 113.0(7)
C9 C10 H10A 109.0
C11 C10 H10A 109.0
C9 C10 H10B 109.0
C11 C10 H10B 109.0
H10A C10 H10B 107.8
C12 C11 C10 111.3(5)
C12 C11 H11A 109.4
C10 C11 H11A 109.4
C12 C11 H11B 109.4
C10 C11 H11B 109.4
H11A C11 H11B 108.0
C11 C12 C13 110.8(4)
C11 C12 H12A 109.5
C13 C12 H12A 109.5
C11 C12 H12B 109.5
C13 C12 H12B 109.5
H12A C12 H12B 108.1
C12 C13 C14 109.8(4)
C12 C13 H13A 109.7
C14 C13 H13A 109.7
C12 C13 H13B 109.7
C14 C13 H13B 109.7
H13A C13 H13B 108.2
C9 C14 C13 111.3(8)
C9 C14 H14A 109.4
C13 C14 H14A 109.4
C9 C14 H14B 109.4
C13 C14 H14B 109.4
H14A C14 H14B 108.0
C10' C9' C14' 115(2)
C10' C9' Si1 124.9(18)
C14' C9' Si1 119.8(17)
C10' C9' H9' 90.9
C14' C9' H9' 90.9
Si1 C9' H9' 90.9
C9' C10' C11' 118.9(16)
C9' C10' H10C 107.6
C11' C10' H10C 107.6
C9' C10' H10D 107.6
C11' C10' H10D 107.6
H10C C10' H10D 107.0
C10' C11' C12' 112.1(17)
C10' C11' H11C 109.2
C12' C11' H11C 109.2
C10' C11' H11D 109.2
C12' C11' H11D 109.2
H11C C11' H11D 107.9
C13' C12' C11' 113.9(10)
C13' C12' H12C 108.8
C11' C12' H12C 108.8
C13' C12' H12D 108.8
C11' C12' H12D 108.8
H12C C12' H12D 107.7
C12' C13' C14' 113.8(12)
C12' C13' H13C 108.8
C14' C13' H13C 108.8
C12' C13' H13D 108.8
C14' C13' H13D 108.8
H13C C13' H13D 107.7
C13' C14' C9' 116(2)
C13' C14' H14C 108.4
C9' C14' H14C 108.4
C13' C14' H14D 108.4
C9' C14' H14D 108.4
H14C C14' H14D 107.4
O3 S1 O4 117.3(7)
O3 S1 O5 115.7(11)
O4 S1 O5 114.7(10)
O3 S1 C15 99.5(7)
O4 S1 C15 103.7(5)
O5 S1 C15 102.4(9)
F8 C15 F7 108.7(8)
F8 C15 F9 108.8(6)
F7 C15 F9 107.5(5)
F8 C15 S1 110.9(6)
F7 C15 S1 111.2(5)
F9 C15 S1 109.7(6)
O5' S1' O4' 115(2)
O5' S1' O3' 116(2)
O4' S1' O3' 111.0(11)
O5' S1' C15' 101.4(18)
O4' S1' C15' 105.1(8)
O3' S1' C15' 106.1(12)
F7' C15' F8' 110.5(12)
F7' C15' F9' 104.9(12)
F8' C15' F9' 106.7(13)
F7' C15' S1' 113.1(11)
F8' C15' S1' 111.3(12)
F9' C15' S1' 110.0(10)

loop_
_geom_bond_atom_site_label_1
_geom_bond_atom_site_label_2
_geom_bond_distance
Si1 O2 1.7196(13)
Si1 O1 1.7254(13)
Si1 C9 1.833(13)
Si1 C9' 1.92(3)
Si1 N1 1.9683(16)
Si1 N3 1.9955(15)
O1 C1 1.329(2)
O2 C5 1.318(2)
N1 N2 1.469(2)
N1 C3 1.497(2)
N1 C4 1.509(2)
N2 C1 1.263(2)
N3 N4 1.460(2)
N3 C8 1.495(2)
N3 C7 1.503(2)
N4 C5 1.258(2)
C1 C2 1.518(3)
C2 F3'' 1.280(8)
C2 F3 1.295(4)
C2 F2 1.306(4)
C2 F3' 1.314(6)
C2 F2' 1.348(7)
C2 F2'' 1.349(7)
C2 F1 1.363(4)
C2 F1' 1.376(6)
C2 F1'' 1.398(7)
C3 H3A 0.9800
C3 H3B 0.9800
C3 H3C 0.9800
C4 H4A 0.9800
C4 H4B 0.9800
C4 H4C 0.9800
C5 C6 1.516(2)
C6 F4 1.317(2)
C6 F5 1.318(2)
C6 F6 1.336(2)
C7 H7A 0.9800
C7 H7B 0.9800
C7 H7C 0.9800
C8 H8A 0.9800
C8 H8B 0.9800
C8 H8C 0.9800
C9 C10 1.470(15)
C9 C14 1.501(12)
C9 H9 1.0000
C10 C11 1.532(8)
C10 H10A 0.9900
C10 H10B 0.9900
C11 C12 1.515(9)
C11 H11A 0.9900
C11 H11B 0.9900
C12 C13 1.533(5)
C12 H12A 0.9900
C12 H12B 0.9900
C13 C14 1.560(6)
C13 H13A 0.9900
C13 H13B 0.9900
C14 H14A 0.9900
C14 H14B 0.9900
C9' C10' 1.48(3)
C9' C14' 1.57(3)
C9' H9' 1.0000
C10' C11' 1.49(2)
C10' H10C 0.9900
C10' H10D 0.9900
C11' C12' 1.53(2)
C11' H11C 0.9900
C11' H11D 0.9900
C12' C13' 1.456(11)
C12' H12C 0.9900
C12' H12D 0.9900
C13' C14' 1.48(2)
C13' H13C 0.9900
C13' H13D 0.9900
C14' H14C 0.9900
C14' H14D 0.9900
S1 O3 1.395(12)
S1 O4 1.411(8)
S1 O5 1.446(13)
S1 C15 1.887(9)
C15 F8 1.309(9)
C15 F7 1.330(8)
C15 F9 1.331(8)
S1' O5' 1.43(2)
S1' O4' 1.491(14)
S1' O3' 1.495(19)
S1' C15' 1.740(18)
C15' F7' 1.334(16)
C15' F8' 1.340(12)
C15' F9' 1.348(17)

loop_
_geom_torsion_atom_site_label_1
_geom_torsion_atom_site_label_2
_geom_torsion_atom_site_label_3
_geom_torsion_atom_site_label_4
_geom_torsion
O2 Si1 O1 C1 91.99(16)
C9 Si1 O1 C1 -87.9(6)
C9' Si1 O1 C1 -91.8(15)
N1 Si1 O1 C1 19.63(12)
N3 Si1 O1 C1 162.92(13)
O1 Si1 O2 C5 80.94(17)
C9 Si1 O2 C5 -99.2(6)
C9' Si1 O2 C5 -95.2(15)
N1 Si1 O2 C5 152.42(13)
N3 Si1 O2 C5 9.32(13)
O2 Si1 N1 N2 -167.91(11)
O1 Si1 N1 N2 -20.54(11)
C9 Si1 N1 N2 84.8(4)
C9' Si1 N1 N2 84.6(10)
N3 Si1 N1 N2 -94.21(14)
O2 Si1 N1 C3 72.64(13)
O1 Si1 N1 C3 -139.99(13)
C9 Si1 N1 C3 -34.7(4)
C9' Si1 N1 C3 -34.8(10)
N3 Si1 N1 C3 146.35(13)
O2 Si1 N1 C4 -53.48(12)
O1 Si1 N1 C4 93.89(12)
C9 Si1 N1 C4 -160.8(4)
C9' Si1 N1 C4 -161.0(10)
N3 Si1 N1 C4 20.23(17)
C3 N1 N2 C1 142.20(15)
C4 N1 N2 C1 -102.84(17)
Si1 N1 N2 C1 16.53(16)
O2 Si1 N3 N4 -8.37(11)
O1 Si1 N3 N4 -155.87(11)
C9 Si1 N3 N4 98.0(4)
C9' Si1 N3 N4 98.1(10)
N1 Si1 N3 N4 -83.03(14)
O2 Si1 N3 C8 -126.07(13)
O1 Si1 N3 C8 86.43(13)
C9 Si1 N3 C8 -19.7(5)
C9' Si1 N3 C8 -19.6(10)
N1 Si1 N3 C8 159.27(12)
O2 Si1 N3 C7 107.90(13)
O1 Si1 N3 C7 -39.60(12)
C9 Si1 N3 C7 -145.7(4)
C9' Si1 N3 C7 -145.6(10)
N1 Si1 N3 C7 33.24(17)
C8 N3 N4 C5 128.35(15)
C7 N3 N4 C5 -116.85(16)
Si1 N3 N4 C5 5.58(16)
N1 N2 C1 O1 -2.1(2)
N1 N2 C1 C2 178.64(15)
Si1 O1 C1 N2 -16.2(2)
Si1 O1 C1 C2 163.16(12)
N2 C1 C2 F3'' 20.3(4)
O1 C1 C2 F3'' -159.0(4)
N2 C1 C2 F3 115.5(3)
O1 C1 C2 F3 -63.9(3)
N2 C1 C2 F2 -122.1(2)
O1 C1 C2 F2 58.5(2)
N2 C1 C2 F3' -150.1(3)
O1 C1 C2 F3' 30.5(4)
N2 C1 C2 F2' -25.0(4)
O1 C1 C2 F2' 155.7(3)
N2 C1 C2 F2'' 147.1(4)
O1 C1 C2 F2'' -32.2(4)
N2 C1 C2 F1 -3.5(3)
O1 C1 C2 F1 177.16(19)
N2 C1 C2 F1' 90.7(3)
O1 C1 C2 F1' -88.6(3)
N2 C1 C2 F1'' -98.8(4)
O1 C1 C2 F1'' 81.8(4)
N3 N4 C5 O2 1.6(2)
N3 N4 C5 C6 178.69(15)
Si1 O2 C5 N4 -9.4(2)
Si1 O2 C5 C6 173.30(13)
N4 C5 C6 F4 134.30(18)
O2 C5 C6 F4 -48.3(2)
N4 C5 C6 F5 12.1(3)
O2 C5 C6 F5 -170.51(16)
N4 C5 C6 F6 -107.41(19)
O2 C5 C6 F6 70.0(2)
O2 Si1 C9 C10 -163.6(8)
O1 Si1 C9 C10 16.4(12)
C9' Si1 C9 C10 106(21)
N1 Si1 C9 C10 -71.8(10)
N3 Si1 C9 C10 107.5(10)
O2 Si1 C9 C14 -22.3(14)
O1 Si1 C9 C14 157.6(11)
C9' Si1 C9 C14 -113(22)
N1 Si1 C9 C14 69.4(13)
N3 Si1 C9 C14 -111.2(11)
C14 C9 C10 C11 51.5(13)
Si1 C9 C10 C11 -166.3(8)
C9 C10 C11 C12 -52.8(9)
C10 C11 C12 C13 55.8(7)
C11 C12 C13 C14 -56.8(6)
C10 C9 C14 C13 -52.5(14)
Si1 C9 C14 C13 164.8(9)
C12 C13 C14 C9 54.4(11)
O2 Si1 C9' C10' 152(3)
O1 Si1 C9' C10' -26(4)
C9 Si1 C9' C10' -118(23)
N1 Si1 C9' C10' -115(3)
N3 Si1 C9' C10' 64(4)
O2 Si1 C9' C14' -25(4)
O1 Si1 C9' C14' 157(3)
C9 Si1 C9' C14' 66(19)
N1 Si1 C9' C14' 68(3)
N3 Si1 C9' C14' -113(3)
C14' C9' C10' C11' -30(4)
Si1 C9' C10' C11' 153(3)
C9' C10' C11' C12' 39(3)
C10' C11' C12' C13' -51.1(18)
C11' C12' C13' C14' 54.4(17)
C12' C13' C14' C9' -44(3)
C10' C9' C14' C13' 31(4)
Si1 C9' C14' C13' -152(2)
O3 S1 C15 F8 -59.3(9)
O4 S1 C15 F8 179.4(7)
O5 S1 C15 F8 59.8(12)
O3 S1 C15 F7 61.7(8)
O4 S1 C15 F7 -59.6(7)
O5 S1 C15 F7 -179.2(10)
O3 S1 C15 F9 -179.5(7)
O4 S1 C15 F9 59.2(7)
O5 S1 C15 F9 -60.4(11)
O5' S1' C15' F7' -175(2)
O4' S1' C15' F7' -54.7(13)
O3' S1' C15' F7' 63.0(13)
O5' S1' C15' F8' 60(2)
O4' S1' C15' F8' -179.7(13)
O3' S1' C15' F8' -62.1(16)
O5' S1' C15' F9' -58(2)
O4' S1' C15' F9' 62.2(12)
O3' S1' C15' F9' 179.9(12)
